data_2001165
loop_
_publ_author_name
'Helliwell, M.'
'Barnwell, N.'
'Mitchell, M. B.'
'Joule, J. A.'

_publ_section_title
;
 Structure of a phenylsulfonylallene
;
_journal_issue 12
_journal_name_full 'Acta Crystallographica Section C'
_journal_page_first 2124
_journal_page_last 2126
_journal_paper_doi 10.1107/S0108270193005384
_journal_volume 49
_journal_year 1993
_chemical_formula_sum 'C24 H19 N O2 S'
_chemical_formula_weight 385.48
_symmetry_cell_setting monoclinic
_symmetry_space_group_name_Hall '-P 2ybc'
_symmetry_space_group_name_H-M 'P 1 21/c 1'
_atom_type_scat_source IntTabIV
_cell_angle_alpha 90
_cell_angle_beta 118.720(8)
_cell_angle_gamma 90
_cell_formula_units_Z 8
_cell_length_a 20.666(2)
_cell_length_b 10.7100(10)
_cell_length_c 20.302(3)
_cell_measurement_reflns_used 19
_cell_measurement_temperature 295.0(10)
_cell_measurement_theta_max 40
_cell_measurement_theta_min 39
_cell_volume 3940.7(8)
_diffrn_measurement_device 'Rigaku AFC-5R'
_diffrn_measurement_method \w/2\q
_diffrn_radiation_type CuK\a
_diffrn_radiation_wavelength 1.54178
_diffrn_reflns_av_R_equivalents 0.042
_diffrn_reflns_limit_h_max 22
_diffrn_reflns_limit_h_min -23
_diffrn_reflns_limit_k_max 12
_diffrn_reflns_limit_k_min -4
_diffrn_reflns_limit_l_max 22
_diffrn_reflns_limit_l_min -8
_diffrn_reflns_number 6436
_diffrn_reflns_theta_max 60
_diffrn_standards_decay_% 0
_diffrn_standards_interval_count 150
_diffrn_standards_number 3
_exptl_absorpt_coefficient_mu 1.565
_exptl_absorpt_correction_T_max 1.17
_exptl_absorpt_correction_T_min 0.44
_exptl_absorpt_correction_type empirical
_exptl_crystal_colour colourless
_exptl_crystal_density_diffrn 1.299
_exptl_crystal_description block
_exptl_crystal_size_max 0.60
_exptl_crystal_size_mid 0.50
_exptl_crystal_size_min 0.50
_refine_diff_density_max 0.27
_refine_diff_density_min -0.25
_refine_ls_extinction_method none
_refine_ls_goodness_of_fit_obs 2.62
_refine_ls_hydrogen_treatment noref
_refine_ls_number_parameters 505
_refine_ls_number_reflns 4616
_refine_ls_R_factor_obs 0.057
_refine_ls_shift/esd_max <0.01
_refine_ls_structure_factor_coef F
_refine_ls_weighting_details 'w = 4F~o~^2^/\s^2^(F~o~^2^)'
_refine_ls_weighting_scheme calc
_refine_ls_wR_factor_obs 0.080
_reflns_number_observed 4616
_reflns_number_total 6234
_reflns_observed_criterion I>3.0\s(I)
_cod_data_source_file li1050.cif
_cod_data_source_block li1050_structure_1_of_1
_cod_depositor_comments
;
The following automatic conversions were performed:

'_refine_ls_weighting_scheme' value '4F~o~^2^/\s^2^(F~o~^2^)' was
changed to 'calc'. New tag '_refine_ls_weighting_details' was
created. The value of the new tag was set to 'w =
4F~o~^2^/\s^2^(F~o~^2^)'.

Automatic conversion script
Id: cif_fix_values 3143 2015-03-26 13:38:13Z robertas 
;
_cod_original_cell_volume 3941(2)
_cod_original_formula_sum 'C24 H19 N1 O2 S1'
_cod_database_code 2001165

loop_
_atom_site_label
_atom_site_fract_x
_atom_site_fract_y
_atom_site_fract_z
S1B .23005(5) .17390(10) .11781(5)
O1B .29180(10) .2306(3) .1160(2)
O2B .2390(2) .0546(3) .1520(2)
N1B -.0771(2) .1314(3) -.1716(2)
C1B -.0395(2) .0459(4) -.1899(2)
C2B -.0579(2) -.0110(5) -.2581(2)
C3B -.0101(3) -.1024(5) -.2582(3)
C4B .0548(2) -.1322(4) -.1931(3)
C5B .0735(2) -.0721(4) -.1265(3)
C6B .0264(2) .0195(4) -.1242(2)
C7B .0278(2) .0947(4) -.0657(2)
C8B -.0371(2) .1628(4) -.0965(2)
C9B .0879(2) .0932(4) .0141(2)
C10B .1557(2) .1654(4) .0255(2)
C11B .1648(2) .2208(4) -.0265(2)
C12B .1767(2) .2730(6) -.0776(3)
C13B .1971(2) .2780(4) .1622(2)
C14B .1565(2) .2332(5) .1943(2)
C15B .1286(3) .3196(8) .2262(3)
C16B .1426(3) .4431(8) .2258(3)
C17B .1834(3) .4860(6) .1942(3)
C18B .2099(2) .4047(5) .1612(3)
C19B -.0674(2) .2434(4) -.0596(2)
C20B -.0243(2) .3257(4) -.0022(3)
C21B -.0531(3) .3908(5) .0355(3)
C22B -.1270(3) .3800(5) .0144(3)
C23B -.1706(3) .3014(5) -.0423(3)
C24B -.1414(2) .2330(4) -.0791(2)
H1B -.1237 .1673 -.2043
H2B -.1015 .0106 -.3028
H3B -.0219 -.1446 -.3037
H4B .0867 -.1945 -.1947
H5B .1175 -.0929 -.0827
H9B1 .1013 .0089 .0287
H9B2 .0694 .1294 .0445
H12B1 .2206 .2557 -.0795
H12B2 .1416 .3304 -.1119
H14B .1469 .1459 .1945
H15B .1007 .2899 .2491
H16B .1230 .5002 .2477
H17B .1933 .5726 .1956
H18B .2373 .4352 .1379
H20B .0258 .3370 .0103
H21B -.0219 .4428 .0762
H22B -.1472 .4273 .0397
H23B -.2217 .2941 -.0573
H24B -.1722 .1779 -.1186

loop_
_geom_angle_atom_site_label_1
_geom_angle_atom_site_label_2
_geom_angle_atom_site_label_3
_geom_angle
_geom_angle_publ_flag
N1B C1B C6B 107.2(3) yes
C2B C1B C6B 122.4(4) yes
C1B C2B C3B 117.1(4) yes
C2B C3B C4B 121.3(4) yes
C3B C4B C5B 120.9(4) yes
C4B C5B C6B 119.3(4) yes
C1B C6B C5B 118.9(4) yes
C1B C6B C7B 107.4(3) yes
C5b C6B C7B 133.6(4) yes
C6B C7B C8B 107.2(3) yes
C6B C7B C9B 124.8(3) yes
C8B C7B C9B 128.0(4) yes
N1B C8B C7B 107.9(4) yes
N1B C8B C19B 122.0(3) yes
C7B C8B C19B 129.7(4) yes
C7B C9B C10B 112.6(3) yes
S1B C10B C9B 117.2(3) yes
S1B C10B C11B 116.5(3) yes
C9B C10B C11B 126.3(3) yes
C10B C11B C12B 177.3(5) yes
S1B C13B C14B 119.7(4) yes
S1B C13B C18B 119.2(3) yes
C8B C19B C20B 122.9(4) yes
C8B C19B C24B 119.3(4) yes
C20B C19B C24B 117.7(4) yes
C19B C20B C21B 121.2(4) yes
C20B C21B C22B 119.9(5) yes
C21B C22B C23B 120.0(5) yes
C22B C23B C24B 120.3(4) yes
C19B C24B C23B 120.9(4) yes
O1B S1B O2B 119.0(2) yes
O1B S1B C10B 109.1(2) yes
O1B S1B C13B 108.3(2) yes
O2B S1B C10B 108.3(2) yes
O2B S1B C13B 108.0(2) yes
C10B S1B C13B 102.9(2) yes
C1B N1B C8B 110.3(3) yes
N1B C1B C2B 130.4(4) yes

loop_
_geom_bond_atom_site_label_1
_geom_bond_atom_site_label_2
_geom_bond_distance
_geom_bond_publ_flag
S1B O1B 1.430(3) yes
S1B O2B 1.424(3) yes
S1B C10B 1.764(4) yes
S1B C13B 1.764(4) yes
N1B C1B 1.365(5) yes
N1B C8B 1.382(5) yes
C1B C2B 1.387(6) yes
C1B C6B 1.403(5) yes
C2B C3B 1.393(6) yes
C3B C4B 1.394(6) yes
C4B C5B 1.375(6) yes
C5B C6B 1.397(6) yes
C6B C7B 1.425(5) yes
C7B C8B 1.383(5) yes
C7B C9B 1.495(5) yes
C8B C19B 1.466(5) yes
C9B C10B 1.519(5) yes
C10B C11B 1.300(5) yes
C11B C12B 1.301(6) yes
C19B C20B 1.389(6) yes
C19B C24B 1.388(5) yes
C20B C21B 1.365(6) yes
C21B C22B 1.378(7) yes
C22B C23B 1.361(7) yes
C23B C24B 1.375(6) yes
C13B C14B 1.373(6) no
C13B C18B 1.384(6) no
C14B C15B 1.402(8) no
C15B C16B 1.355(9) no
C16B C17B 1.361(8) no
